data_2231260
loop_
_publ_author_name
'Kanchanadevi, J.'
'Anbalagan, G.'
'Srinivasan, J.'
'Bakthadoss, M.'
'Manivannan, V.'

_publ_section_title
;
 Methyl
 3-(4-isopropylphenyl)-1-phenyl-3,3a,4,9b-tetrahydro-1<i>H</i>-chromeno[4,3-<i>c</i>]isoxazole-3a-carboxylate
;
_journal_coeditor_code PV2423
_journal_issue 8
_journal_name_full 'Acta Crystallographica Section E'
_journal_page_first o1989
_journal_paper_doi 10.1107/S1600536811026365
_journal_volume 67
_journal_year 2011
_chemical_formula_iupac 'C27 H27 N O4'
_chemical_formula_moiety 'C27 H27 N O4'
_chemical_formula_sum 'C27 H27 N O4'
_chemical_formula_weight 429.50
_chemical_name_systematic
;
Methyl 3-(4-isopropylphenyl)-1-phenyl-3,3a,4,9b-tetrahydro-
1<i>H</i>-chromeno[4,3-<i>c</i>]isoxazole-3a-carboxylate
;
_space_group_IT_number 2
_symmetry_cell_setting triclinic
_symmetry_space_group_name_Hall '-P 1'
_symmetry_space_group_name_H-M 'P -1'
_atom_sites_solution_hydrogens geom
_atom_sites_solution_primary direct
_atom_sites_solution_secondary difmap
_audit_creation_method SHELXL97
_cell_angle_alpha 94.7070(10)
_cell_angle_beta 104.7300(10)
_cell_angle_gamma 96.3850(10)
_cell_formula_units_Z 2
_cell_length_a 9.3555(3)
_cell_length_b 10.7247(4)
_cell_length_c 12.0449(4)
_cell_measurement_reflns_used 8942
_cell_measurement_temperature 295(2)
_cell_measurement_theta_max 27.50
_cell_measurement_theta_min 2.30
_cell_volume 1153.88(7)
_computing_cell_refinement 'SAINT (Bruker, 2004)'
_computing_data_collection 'APEX2 (Bruker, 2004)'
_computing_data_reduction 'SAINT (Bruker, 2004)'
_computing_molecular_graphics 'PLATON (Spek, 2009)'
_computing_publication_material 'SHELXL97 (Sheldrick, 2008)'
_computing_structure_refinement 'SHELXL97 (Sheldrick, 2008)'
_computing_structure_solution 'SHELXS97 (Sheldrick, 2008)'
_diffrn_ambient_temperature 295(2)
_diffrn_detector_area_resol_mean 0
_diffrn_measured_fraction_theta_full 0.982
_diffrn_measured_fraction_theta_max 0.982
_diffrn_measurement_device_type 'Bruker Kappa APEXII CCD'
_diffrn_measurement_method '\w and \f'
_diffrn_radiation_monochromator graphite
_diffrn_radiation_source 'fine-focus sealed tube'
_diffrn_radiation_type MoK\a
_diffrn_radiation_wavelength 0.71073
_diffrn_reflns_av_R_equivalents 0.0303
_diffrn_reflns_av_sigmaI/netI 0.0357
_diffrn_reflns_limit_h_max 14
_diffrn_reflns_limit_h_min -14
_diffrn_reflns_limit_k_max 16
_diffrn_reflns_limit_k_min -16
_diffrn_reflns_limit_l_max 17
_diffrn_reflns_limit_l_min -18
_diffrn_reflns_number 32129
_diffrn_reflns_theta_full 33.00
_diffrn_reflns_theta_max 33.00
_diffrn_reflns_theta_min 2.27
_diffrn_standards_interval_count 0
_diffrn_standards_interval_time 0
_exptl_absorpt_coefficient_mu 0.083
_exptl_absorpt_correction_T_max 0.9540
_exptl_absorpt_correction_T_min 0.9370
_exptl_absorpt_correction_type multi-scan
_exptl_absorpt_process_details '(SADABS; Sheldrick, 1996)'
_exptl_crystal_colour colourless
_exptl_crystal_density_diffrn 1.236
_exptl_crystal_density_method 'not measured'
_exptl_crystal_description block
_exptl_crystal_F_000 456
_exptl_crystal_size_max 0.35
_exptl_crystal_size_mid 0.30
_exptl_crystal_size_min 0.25
_refine_diff_density_max 0.205
_refine_diff_density_min -0.234
_refine_ls_extinction_method none
_refine_ls_goodness_of_fit_ref 1.034
_refine_ls_hydrogen_treatment constr
_refine_ls_matrix_type full
_refine_ls_number_parameters 292
_refine_ls_number_reflns 8565
_refine_ls_number_restraints 0
_refine_ls_restrained_S_all 1.034
_refine_ls_R_factor_all 0.1055
_refine_ls_R_factor_gt 0.0539
_refine_ls_shift/su_max 0.001
_refine_ls_shift/su_mean 0.000
_refine_ls_structure_factor_coef Fsqd
_refine_ls_weighting_details 'calc w=1/[\s^2^(Fo^2^)+(0.0735P)^2^+0.1032P] where P=(Fo^2^+2Fc^2^)/3'
_refine_ls_weighting_scheme calc
_refine_ls_wR_factor_gt 0.1374
_refine_ls_wR_factor_ref 0.1655
_reflns_number_gt 4738
_reflns_number_total 8565
_reflns_threshold_expression I=2\s(I)
_cod_data_source_file pv2423.cif
_cod_data_source_block global
_cod_database_code 2231260

loop_
_symmetry_equiv_pos_as_xyz
'x, y, z'
'-x, -y, -z'

loop_
_atom_site_type_symbol
_atom_site_label
_atom_site_fract_x
_atom_site_fract_y
_atom_site_fract_z
_atom_site_U_iso_or_equiv
_atom_site_adp_type
_atom_site_calc_flag
_atom_site_refinement_flags
_atom_site_occupancy
_atom_site_symmetry_multiplicity
C C1 0.60704(18) 0.16741(14) 0.53375(12) 0.0569(3) Uani d . 1 1
H H1 0.5311 0.2173 0.5296 0.068 Uiso calc R 1 1
C C2 0.6510(2) 0.13476(16) 0.43502(13) 0.0680(4) Uani d . 1 1
H H2 0.6063 0.1639 0.3656 0.082 Uiso calc R 1 1
C C3 0.7615(2) 0.05886(15) 0.44040(14) 0.0676(4) Uani d . 1 1
H H3 0.7895 0.0350 0.3738 0.081 Uiso calc R 1 1
C C4 0.83058(18) 0.01821(14) 0.54304(14) 0.0614(4) Uani d . 1 1
H H4 0.9048 -0.0333 0.5461 0.074 Uiso calc R 1 1
C C5 0.78884(15) 0.05468(12) 0.64292(12) 0.0487(3) Uani d . 1 1
C C6 0.87307(13) 0.10646(12) 0.84153(11) 0.0460(3) Uani d . 1 1
H H6A 0.9191 0.1884 0.8303 0.055 Uiso calc R 1 1
H H6B 0.9345 0.0801 0.9110 0.055 Uiso calc R 1 1
C C7 0.71742(12) 0.11725(10) 0.85621(10) 0.0375(2) Uani d . 1 1
C C8 0.61543(13) 0.15211(10) 0.74339(10) 0.0389(2) Uani d . 1 1
H H8 0.5169 0.1021 0.7291 0.047 Uiso calc R 1 1
C C9 0.67386(14) 0.12726(11) 0.63853(10) 0.0439(3) Uani d . 1 1
C C10 0.71737(13) 0.23270(10) 0.94285(10) 0.0395(2) Uani d . 1 1
H H10 0.6250 0.2215 0.9674 0.047 Uiso calc R 1 1
C C11 0.45688(14) 0.31910(11) 0.77135(10) 0.0430(3) Uani d . 1 1
C C12 0.32924(15) 0.25929(14) 0.69002(12) 0.0537(3) Uani d . 1 1
H H12 0.3366 0.1947 0.6362 0.064 Uiso calc R 1 1
C C13 0.19070(17) 0.29527(17) 0.68844(14) 0.0670(4) Uani d . 1 1
H H13 0.1060 0.2542 0.6338 0.080 Uiso calc R 1 1
C C14 0.1775(2) 0.39055(19) 0.76652(15) 0.0755(5) Uani d . 1 1
H H14 0.0845 0.4138 0.7659 0.091 Uiso calc R 1 1
C C15 0.3036(2) 0.45114(18) 0.84575(15) 0.0786(5) Uani d . 1 1
H H15 0.2955 0.5166 0.8985 0.094 Uiso calc R 1 1
C C16 0.44312(18) 0.41693(14) 0.84892(13) 0.0611(4) Uani d . 1 1
H H16 0.5274 0.4596 0.9030 0.073 Uiso calc R 1 1
C C17 0.84729(13) 0.26602(11) 1.04857(11) 0.0421(3) Uani d . 1 1
C C18 0.97498(14) 0.34429(12) 1.04776(12) 0.0487(3) Uani d . 1 1
H H18 0.9834 0.3755 0.9796 0.058 Uiso calc R 1 1
C C19 1.09029(15) 0.37650(13) 1.14762(13) 0.0552(3) Uani d . 1 1
H H19 1.1746 0.4302 1.1455 0.066 Uiso calc R 1 1
C C20 1.08295(16) 0.33070(13) 1.25029(13) 0.0587(4) Uani d . 1 1
C C21 0.95492(18) 0.25349(16) 1.25008(14) 0.0690(4) Uani d . 1 1
H H21 0.9470 0.2217 1.3181 0.083 Uiso calc R 1 1
C C22 0.83775(16) 0.22189(14) 1.15152(12) 0.0588(4) Uani d . 1 1
H H22 0.7521 0.1707 1.1545 0.071 Uiso calc R 1 1
C C23 1.2070(2) 0.36685(18) 1.36204(16) 0.0839(6) Uani d . 1 1
H H23 1.1953 0.3028 1.4138 0.101 Uiso calc R 1 1
C C24 1.3610(2) 0.3669(3) 1.3421(2) 0.1332(10) Uani d . 1 1
H H24A 1.3655 0.2878 1.3005 0.200 Uiso calc R 1 1
H H24B 1.4349 0.3785 1.4151 0.200 Uiso calc R 1 1
H H24C 1.3798 0.4345 1.2979 0.200 Uiso calc R 1 1
C C25 1.1916(3) 0.4915(3) 1.4210(2) 0.1299(10) Uani d . 1 1
H H25A 1.2074 0.5571 1.3740 0.195 Uiso calc R 1 1
H H25B 1.2643 0.5086 1.4946 0.195 Uiso calc R 1 1
H H25C 1.0933 0.4887 1.4321 0.195 Uiso calc R 1 1
C C26 0.64937(13) -0.00295(11) 0.89318(10) 0.0404(3) Uani d . 1 1
C C27 0.6998(2) -0.16605(17) 1.01174(18) 0.0825(6) Uani d . 1 1
H H27A 0.6501 -0.1412 1.0689 0.124 Uiso calc R 1 1
H H27B 0.7834 -0.2070 1.0468 0.124 Uiso calc R 1 1
H H27C 0.6315 -0.2233 0.9510 0.124 Uiso calc R 1 1
N N1 0.59985(11) 0.28810(9) 0.76661(9) 0.0423(2) Uani d . 1 1
O O1 0.86540(10) 0.01709(9) 0.74473(9) 0.0559(2) Uani d . 1 1
O O2 0.71185(9) 0.33448(8) 0.87192(8) 0.0470(2) Uani d . 1 1
O O3 0.75166(11) -0.05530(10) 0.96424(10) 0.0651(3) Uani d . 1 1
O O4 0.51902(11) -0.04183(10) 0.86632(9) 0.0648(3) Uani d . 1 1

loop_
_atom_site_aniso_label
_atom_site_aniso_U_11
_atom_site_aniso_U_22
_atom_site_aniso_U_33
_atom_site_aniso_U_12
_atom_site_aniso_U_13
_atom_site_aniso_U_23
C1 0.0691(9) 0.0559(8) 0.0467(7) 0.0098(7) 0.0167(6) 0.0054(6)
C2 0.0911(12) 0.0681(10) 0.0451(7) 0.0029(9) 0.0221(7) 0.0055(7)
C3 0.0884(11) 0.0617(9) 0.0595(9) -0.0048(8) 0.0418(8) -0.0040(7)
C4 0.0672(9) 0.0558(8) 0.0708(10) 0.0050(7) 0.0401(8) -0.0014(7)
C5 0.0512(7) 0.0446(7) 0.0552(7) 0.0037(5) 0.0250(6) 0.0035(5)
C6 0.0371(6) 0.0510(7) 0.0523(7) 0.0081(5) 0.0145(5) 0.0092(5)
C7 0.0348(5) 0.0371(5) 0.0421(6) 0.0062(4) 0.0121(4) 0.0057(4)
C8 0.0386(5) 0.0354(5) 0.0438(6) 0.0066(4) 0.0123(5) 0.0049(4)
C9 0.0498(7) 0.0398(6) 0.0435(6) 0.0036(5) 0.0169(5) 0.0025(5)
C10 0.0362(5) 0.0372(6) 0.0443(6) 0.0033(4) 0.0099(5) 0.0053(5)
C11 0.0502(7) 0.0420(6) 0.0387(6) 0.0168(5) 0.0095(5) 0.0088(5)
C12 0.0521(7) 0.0584(8) 0.0479(7) 0.0177(6) 0.0057(6) 0.0019(6)
C13 0.0533(8) 0.0830(11) 0.0625(9) 0.0245(8) 0.0038(7) 0.0109(8)
C14 0.0684(10) 0.0972(13) 0.0708(10) 0.0476(10) 0.0190(8) 0.0172(9)
C15 0.0887(12) 0.0819(11) 0.0700(10) 0.0486(10) 0.0180(9) -0.0039(9)
C16 0.0691(9) 0.0578(8) 0.0535(8) 0.0260(7) 0.0070(7) -0.0044(6)
C17 0.0391(6) 0.0373(6) 0.0470(6) 0.0030(5) 0.0071(5) 0.0037(5)
C18 0.0443(6) 0.0479(7) 0.0510(7) -0.0009(5) 0.0094(5) 0.0095(5)
C19 0.0431(7) 0.0484(7) 0.0655(9) -0.0052(5) 0.0028(6) 0.0107(6)
C20 0.0564(8) 0.0504(8) 0.0573(8) -0.0019(6) -0.0054(6) 0.0135(6)
C21 0.0689(10) 0.0738(10) 0.0526(8) -0.0130(8) -0.0008(7) 0.0245(7)
C22 0.0522(7) 0.0617(8) 0.0551(8) -0.0108(6) 0.0064(6) 0.0146(6)
C23 0.0793(12) 0.0758(11) 0.0705(11) -0.0177(9) -0.0212(9) 0.0270(9)
C24 0.0680(13) 0.171(3) 0.129(2) 0.0246(15) -0.0369(13) 0.0206(19)
C25 0.1180(19) 0.143(2) 0.0866(15) -0.0023(17) -0.0268(14) -0.0302(15)
C26 0.0416(6) 0.0378(6) 0.0444(6) 0.0072(5) 0.0154(5) 0.0044(5)
C27 0.0738(11) 0.0735(11) 0.1208(16) 0.0249(9) 0.0416(11) 0.0604(11)
N1 0.0438(5) 0.0388(5) 0.0418(5) 0.0082(4) 0.0063(4) 0.0032(4)
O1 0.0552(5) 0.0592(6) 0.0633(6) 0.0236(4) 0.0262(5) 0.0091(5)
O2 0.0469(5) 0.0359(4) 0.0518(5) 0.0033(3) 0.0024(4) 0.0053(4)
O3 0.0478(5) 0.0641(6) 0.0934(8) 0.0159(4) 0.0223(5) 0.0444(6)
O4 0.0472(5) 0.0686(6) 0.0718(7) -0.0101(5) 0.0062(5) 0.0244(5)

loop_
_atom_type_symbol
_atom_type_description
_atom_type_scat_dispersion_real
_atom_type_scat_dispersion_imag
_atom_type_scat_source
C C 0.0033 0.0016 'International Tables Vol C Tables 4.2.6.8 and 6.1.1.4'
H H 0.0000 0.0000 'International Tables Vol C Tables 4.2.6.8 and 6.1.1.4'
N N 0.0061 0.0033 'International Tables Vol C Tables 4.2.6.8 and 6.1.1.4'
O O 0.0106 0.0060 'International Tables Vol C Tables 4.2.6.8 and 6.1.1.4'

loop_
_geom_angle_atom_site_label_1
_geom_angle_atom_site_label_2
_geom_angle_atom_site_label_3
_geom_angle
C9 C1 C2 121.34(14)
C9 C1 H1 119.3
C2 C1 H1 119.3
C3 C2 C1 119.49(15)
C3 C2 H2 120.3
C1 C2 H2 120.3
C4 C3 C2 120.59(14)
C4 C3 H3 119.7
C2 C3 H3 119.7
C3 C4 C5 119.60(14)
C3 C4 H4 120.2
C5 C4 H4 120.2
O1 C5 C9 121.49(11)
O1 C5 C4 117.81(12)
C9 C5 C4 120.70(13)
O1 C6 C7 110.68(10)
O1 C6 H6A 109.5
C7 C6 H6A 109.5
O1 C6 H6B 109.5
C7 C6 H6B 109.5
H6A C6 H6B 108.1
C26 C7 C6 111.81(9)
C26 C7 C8 111.35(9)
C6 C7 C8 110.09(9)
C26 C7 C10 110.01(9)
C6 C7 C10 111.99(9)
C8 C7 C10 101.13(8)
N1 C8 C9 111.90(9)
N1 C8 C7 105.99(9)
C9 C8 C7 113.50(9)
N1 C8 H8 108.4
C9 C8 H8 108.4
C7 C8 H8 108.4
C1 C9 C5 118.20(12)
C1 C9 C8 121.15(11)
C5 C9 C8 120.46(11)
O2 C10 C17 109.26(9)
O2 C10 C7 102.26(9)
C17 C10 C7 118.65(9)
O2 C10 H10 108.7
C17 C10 H10 108.7
C7 C10 H10 108.7
C16 C11 C12 118.53(12)
C16 C11 N1 121.18(12)
C12 C11 N1 119.98(11)
C11 C12 C13 120.50(13)
C11 C12 H12 119.7
C13 C12 H12 119.7
C14 C13 C12 120.70(15)
C14 C13 H13 119.7
C12 C13 H13 119.7
C13 C14 C15 118.93(15)
C13 C14 H14 120.5
C15 C14 H14 120.5
C14 C15 C16 121.40(15)
C14 C15 H15 119.3
C16 C15 H15 119.3
C11 C16 C15 119.93(15)
C11 C16 H16 120.0
C15 C16 H16 120.0
C22 C17 C18 118.30(12)
C22 C17 C10 119.56(11)
C18 C17 C10 122.09(11)
C17 C18 C19 120.57(12)
C17 C18 H18 119.7
C19 C18 H18 119.7
C20 C19 C18 121.50(13)
C20 C19 H19 119.3
C18 C19 H19 119.3
C21 C20 C19 117.34(13)
C21 C20 C23 120.08(14)
C19 C20 C23 122.53(14)
C20 C21 C22 121.90(14)
C20 C21 H21 119.0
C22 C21 H21 119.0
C17 C22 C21 120.37(13)
C17 C22 H22 119.8
C21 C22 H22 119.8
C25 C23 C24 111.4(2)
C25 C23 C20 110.72(16)
C24 C23 C20 112.07(18)
C25 C23 H23 107.5
C24 C23 H23 107.5
C20 C23 H23 107.5
C23 C24 H24A 109.5
C23 C24 H24B 109.5
H24A C24 H24B 109.5
C23 C24 H24C 109.5
H24A C24 H24C 109.5
H24B C24 H24C 109.5
C23 C25 H25A 109.5
C23 C25 H25B 109.5
H25A C25 H25B 109.5
C23 C25 H25C 109.5
H25A C25 H25C 109.5
H25B C25 H25C 109.5
O4 C26 O3 123.99(11)
O4 C26 C7 124.51(11)
O3 C26 C7 111.39(10)
O3 C27 H27A 109.5
O3 C27 H27B 109.5
H27A C27 H27B 109.5
O3 C27 H27C 109.5
H27A C27 H27C 109.5
H27B C27 H27C 109.5
C11 N1 O2 111.46(9)
C11 N1 C8 118.02(10)
O2 N1 C8 105.56(8)
C5 O1 C6 111.86(9)
N1 O2 C10 105.57(8)
C26 O3 C27 116.86(11)

loop_
_geom_bond_atom_site_label_1
_geom_bond_atom_site_label_2
_geom_bond_distance
C1 C9 1.3846(19)
C1 C2 1.385(2)
C1 H1 0.9300
C2 C3 1.377(2)
C2 H2 0.9300
C3 C4 1.371(2)
C3 H3 0.9300
C4 C5 1.3959(18)
C4 H4 0.9300
C5 O1 1.3703(17)
C5 C9 1.3893(18)
C6 O1 1.4289(16)
C6 C7 1.5265(16)
C6 H6A 0.9700
C6 H6B 0.9700
C7 C26 1.5235(16)
C7 C8 1.5492(16)
C7 C10 1.5525(16)
C8 N1 1.4925(15)
C8 C9 1.5144(16)
C8 H8 0.9800
C10 O2 1.4378(14)
C10 C17 1.5060(16)
C10 H10 0.9800
C11 C16 1.3858(18)
C11 C12 1.3887(18)
C11 N1 1.4274(16)
C12 C13 1.389(2)
C12 H12 0.9300
C13 C14 1.369(2)
C13 H13 0.9300
C14 C15 1.371(3)
C14 H14 0.9300
C15 C16 1.386(2)
C15 H15 0.9300
C16 H16 0.9300
C17 C22 1.3831(19)
C17 C18 1.3841(17)
C18 C19 1.3853(18)
C18 H18 0.9300
C19 C20 1.382(2)
C19 H19 0.9300
C20 C21 1.378(2)
C20 C23 1.526(2)
C21 C22 1.3840(19)
C21 H21 0.9300
C22 H22 0.9300
C23 C25 1.501(3)
C23 C24 1.520(3)
C23 H23 0.9800
C24 H24A 0.9600
C24 H24B 0.9600
C24 H24C 0.9600
C25 H25A 0.9600
C25 H25B 0.9600
C25 H25C 0.9600
C26 O4 1.1957(14)
C26 O3 1.3211(15)
C27 O3 1.4484(17)
C27 H27A 0.9600
C27 H27B 0.9600
C27 H27C 0.9600
N1 O2 1.4350(13)

loop_
_geom_hbond_atom_site_label_D
_geom_hbond_atom_site_label_H
_geom_hbond_atom_site_label_A
_geom_hbond_distance_DH
_geom_hbond_distance_HA
_geom_hbond_distance_DA
_geom_hbond_angle_DHA
C6 H6B O3 0.97 2.37 2.706(2) 100
C8 H8 O4 0.98 2.35 2.846(2) 111
C16 H16 O2 0.93 2.38 2.713(2) 101

loop_
_geom_torsion_atom_site_label_1
_geom_torsion_atom_site_label_2
_geom_torsion_atom_site_label_3
_geom_torsion_atom_site_label_4
_geom_torsion
C9 C1 C2 C3 1.2(2)
C1 C2 C3 C4 -1.7(2)
C2 C3 C4 C5 -0.3(2)
C3 C4 C5 O1 -176.94(13)
C3 C4 C5 C9 2.7(2)
O1 C6 C7 C26 68.26(13)
O1 C6 C7 C8 -56.07(13)
O1 C6 C7 C10 -167.75(9)
C26 C7 C8 N1 130.21(10)
C6 C7 C8 N1 -105.20(10)
C10 C7 C8 N1 13.38(11)
C26 C7 C8 C9 -106.59(11)
C6 C7 C8 C9 18.01(13)
C10 C7 C8 C9 136.58(10)
C2 C1 C9 C5 1.1(2)
C2 C1 C9 C8 -173.87(13)
O1 C5 C9 C1 176.55(12)
C4 C5 C9 C1 -3.1(2)
O1 C5 C9 C8 -8.42(19)
C4 C5 C9 C8 171.93(11)
N1 C8 C9 C1 -51.91(15)
C7 C8 C9 C1 -171.81(11)
N1 C8 C9 C5 133.21(12)
C7 C8 C9 C5 13.31(16)
C26 C7 C10 O2 -152.76(9)
C6 C7 C10 O2 82.24(11)
C8 C7 C10 O2 -34.95(10)
C26 C7 C10 C17 87.01(12)
C6 C7 C10 C17 -37.99(14)
C8 C7 C10 C17 -155.18(10)
C16 C11 C12 C13 -1.4(2)
N1 C11 C12 C13 -175.17(13)
C11 C12 C13 C14 0.3(2)
C12 C13 C14 C15 0.7(3)
C13 C14 C15 C16 -0.7(3)
C12 C11 C16 C15 1.4(2)
N1 C11 C16 C15 175.13(14)
C14 C15 C16 C11 -0.4(3)
O2 C10 C17 C22 148.15(12)
C7 C10 C17 C22 -95.27(15)
O2 C10 C17 C18 -29.12(15)
C7 C10 C17 C18 87.45(14)
C22 C17 C18 C19 0.4(2)
C10 C17 C18 C19 177.75(12)
C17 C18 C19 C20 0.9(2)
C18 C19 C20 C21 -1.2(2)
C18 C19 C20 C23 -178.72(15)
C19 C20 C21 C22 0.3(3)
C23 C20 C21 C22 177.81(16)
C18 C17 C22 C21 -1.4(2)
C10 C17 C22 C21 -178.79(14)
C20 C21 C22 C17 1.1(3)
C21 C20 C23 C25 -94.8(2)
C19 C20 C23 C25 82.6(3)
C21 C20 C23 C24 140.1(2)
C19 C20 C23 C24 -42.5(2)
C6 C7 C26 O4 -147.55(13)
C8 C7 C26 O4 -23.93(16)
C10 C7 C26 O4 87.35(15)
C6 C7 C26 O3 36.03(14)
C8 C7 C26 O3 159.65(10)
C10 C7 C26 O3 -89.07(12)
C16 C11 N1 O2 20.92(16)
C12 C11 N1 O2 -165.45(11)
C16 C11 N1 C8 143.32(13)
C12 C11 N1 C8 -43.05(16)
C9 C8 N1 C11 123.40(11)
C7 C8 N1 C11 -112.39(11)
C9 C8 N1 O2 -111.26(10)
C7 C8 N1 O2 12.96(11)
C9 C5 O1 C6 -30.67(16)
C4 C5 O1 C6 148.99(12)
C7 C6 O1 C5 63.65(13)
C11 N1 O2 C10 92.31(10)
C8 N1 O2 C10 -37.00(11)
C17 C10 O2 N1 171.97(9)
C7 C10 O2 N1 45.40(10)
O4 C26 O3 C27 -0.3(2)
C7 C26 O3 C27 176.14(13)
